data_8107266
loop_
_publ_author_name
'Lv, Chun-Jie'

_publ_section_title
;
 Synthesis and crystal structure of ethyl 4-((4-iodobenzyl)amino)benzoate,
 C16H16INO2
;
_journal_issue 5
_journal_name_full 'Zeitschrift f\"ur Kristallographie - New Crystal Structures'
_journal_page_first 969
_journal_page_last 970
_journal_paper_doi 10.1515/ncrs-2022-0341
_journal_volume 237
_journal_year 2022
_chemical_formula_moiety 'C16 H16 I N O2'
_chemical_formula_sum 'C16 H16 I N O2'
_chemical_formula_weight 381.20
_space_group_crystal_system triclinic
_space_group_IT_number 2
_space_group_name_Hall '-P 1'
_space_group_name_H-M_alt 'P -1'
_atom_sites_solution_hydrogens geom
_atom_sites_solution_primary iterative
_cell_angle_alpha 100.035(4)
_cell_angle_beta 94.465(3)
_cell_angle_gamma 99.447(4)
_cell_formula_units_Z 2
_cell_length_a 5.7004(2)
_cell_length_b 6.8909(3)
_cell_length_c 19.6509(8)
_cell_measurement_reflns_used 5888
_cell_measurement_temperature 100.15
_cell_measurement_theta_max 28.4070
_cell_measurement_theta_min 3.0410
_cell_volume 745.27(5)
_computing_molecular_graphics 'Olex2 1.5-alpha (Dolomanov et al., 2009)'
_computing_publication_material 'Olex2 1.5-alpha (Dolomanov et al., 2009)'
_computing_structure_refinement 'SHELXL 2018/3 (Sheldrick, 2015)'
_computing_structure_solution 'olex2.solve 1.5-alpha (Bourhis et al., 2015)'
_diffrn_ambient_temperature 100.15
_diffrn_detector_area_resol_mean 0
_diffrn_measured_fraction_theta_full 1.000
_diffrn_measured_fraction_theta_max 0.878
_diffrn_measurement_device_type 'SuperNova, Dual, Cu at zero, AtlasS2'
_diffrn_measurement_method '\w scans'
_diffrn_radiation_type MoK\a
_diffrn_radiation_wavelength 0.71073
_diffrn_reflns_av_R_equivalents 0.0412
_diffrn_reflns_av_unetI/netI 0.0478
_diffrn_reflns_Laue_measured_fraction_full 1.000
_diffrn_reflns_Laue_measured_fraction_max 0.878
_diffrn_reflns_limit_h_max 7
_diffrn_reflns_limit_h_min -7
_diffrn_reflns_limit_k_max 9
_diffrn_reflns_limit_k_min -8
_diffrn_reflns_limit_l_max 26
_diffrn_reflns_limit_l_min -26
_diffrn_reflns_number 12605
_diffrn_reflns_point_group_measured_fraction_full 1.000
_diffrn_reflns_point_group_measured_fraction_max 0.878
_diffrn_reflns_theta_full 25.242
_diffrn_reflns_theta_max 29.465
_diffrn_reflns_theta_min 2.118
_exptl_absorpt_coefficient_mu 2.149
_exptl_crystal_colour yellow
_exptl_crystal_colour_primary yellow
_exptl_crystal_density_diffrn 1.699
_exptl_crystal_description block
_exptl_crystal_F_000 376
_exptl_crystal_size_max 0.13
_exptl_crystal_size_mid 0.11
_exptl_crystal_size_min 0.09
_refine_diff_density_max 1.084
_refine_diff_density_min -0.694
_refine_diff_density_rms 0.109
_refine_ls_extinction_coef .
_refine_ls_extinction_method none
_refine_ls_goodness_of_fit_ref 1.062
_refine_ls_hydrogen_treatment constr
_refine_ls_matrix_type full
_refine_ls_number_parameters 182
_refine_ls_number_reflns 3637
_refine_ls_number_restraints 0
_refine_ls_restrained_S_all 1.062
_refine_ls_R_factor_all 0.0393
_refine_ls_R_factor_gt 0.0321
_refine_ls_shift/su_max 0.003
_refine_ls_shift/su_mean 0.000
_refine_ls_structure_factor_coef Fsqd
_refine_ls_weighting_details 'w=1/[\s^2^(Fo^2^)+(0.0172P)^2^+0.3880P] where P=(Fo^2^+2Fc^2^)/3'
_refine_ls_weighting_scheme calc
_refine_ls_wR_factor_gt 0.0561
_refine_ls_wR_factor_ref 0.0595
_reflns_Friedel_coverage 0.000
_reflns_Friedel_fraction_full .
_reflns_Friedel_fraction_max .
_reflns_number_gt 3228
_reflns_number_total 3637
_reflns_threshold_expression 'I > 2\s(I)'
_cod_data_source_file suppl_j_ncrs-2022-0341_suppl.cif
_cod_data_source_block 4-((4-iodobenzyl)amino)benzoate
_cod_database_code 8107266
_shelx_space_group_comment
;
The symmetry employed for this shelxl refinement is uniquely defined
by the following loop, which should always be used as a source of
symmetry information in preference to the above space-group names.
They are only intended as comments.
;
_shelx_estimated_absorpt_t_max 0.830
_shelx_estimated_absorpt_t_min 0.768
_olex2_refinement_description
;
1. Fixed Uiso
 At 1.2 times of:
  All C(H) groups, All C(H,H) groups, All N(H) groups
 At 1.5 times of:
  All C(H,H,H) groups
2.a Secondary CH2 refined with riding coordinates:
 C7(H7A,H7B), C15(H15A,H15B)
2.b Aromatic/amide H refined with riding coordinates:
 N1(H1), C2(H2), C3(H3), C5(H5), C6(H6), C9(H9), C10(H10), C12(H12), C13(H13)
2.c Idealised Me refined as rotating group:
 C16(H16A,H16B,H16C)
;
_olex2_submission_special_instructions 'No special instructions were received'
_publcif_info_exptl_table_max_cols 4
_publcif_info_exptl_table_use_headnotes n
_publcif_funding_html
;
;

loop_
_space_group_symop_operation_xyz
'x, y, z'
'-x, -y, -z'

loop_
_atom_site_label
_atom_site_type_symbol
_atom_site_fract_x
_atom_site_fract_y
_atom_site_fract_z
_atom_site_U_iso_or_equiv
_atom_site_adp_type
_atom_site_occupancy
_atom_site_site_symmetry_order
_atom_site_calc_flag
_atom_site_refinement_flags_posn
_atom_site_refinement_flags_adp
_atom_site_refinement_flags_occupancy
_atom_site_disorder_assembly
_atom_site_disorder_group
I1 I 0.85670(3) 1.28814(3) 0.03950(2) 0.02411(7) Uani 1 1 d . . . . .
O1 O -0.2362(3) -0.1326(3) 0.34685(10) 0.0232(4) Uani 1 1 d . . . . .
O2 O 0.1162(3) -0.0661(3) 0.41345(9) 0.0178(4) Uani 1 1 d . . . . .
N1 N 0.3195(4) 0.6593(3) 0.25689(11) 0.0195(5) Uani 1 1 d . . . . .
H1 H 0.469123 0.716498 0.271005 0.023 Uiso 1 1 calc R U . . .
C1 C 0.6437(4) 1.1100(4) 0.09668(13) 0.0160(6) Uani 1 1 d . . . . .
C2 C 0.4552(5) 1.1815(4) 0.12674(14) 0.0188(6) Uani 1 1 d . . . . .
H2 H 0.423430 1.310076 0.122363 0.023 Uiso 1 1 calc R U . . .
C3 C 0.3136(5) 1.0623(4) 0.16330(14) 0.0197(6) Uani 1 1 d . . . . .
H3 H 0.184511 1.110837 0.184204 0.024 Uiso 1 1 calc R U . . .
C4 C 0.3561(4) 0.8733(4) 0.17010(12) 0.0154(5) Uani 1 1 d . . . . .
C5 C 0.5483(4) 0.8069(4) 0.13997(14) 0.0190(6) Uani 1 1 d . . . . .
H5 H 0.580953 0.678689 0.144551 0.023 Uiso 1 1 calc R U . . .
C6 C 0.6936(5) 0.9233(4) 0.10338(13) 0.0195(6) Uani 1 1 d . . . . .
H6 H 0.824808 0.876146 0.083264 0.023 Uiso 1 1 calc R U . . .
C7 C 0.1887(4) 0.7410(4) 0.20621(13) 0.0176(6) Uani 1 1 d . . . . .
H7A H 0.077757 0.820273 0.229591 0.021 Uiso 1 1 calc R U . . .
H7B H 0.092071 0.630034 0.171233 0.021 Uiso 1 1 calc R U . . .
C8 C 0.2243(4) 0.4977(4) 0.28437(12) 0.0146(5) Uani 1 1 d . . . . .
C9 C -0.0148(4) 0.3965(4) 0.26629(13) 0.0148(5) Uani 1 1 d . . . . .
H9 H -0.119723 0.444715 0.235962 0.018 Uiso 1 1 calc R U . . .
C10 C -0.0966(4) 0.2270(4) 0.29269(12) 0.0160(6) Uani 1 1 d . . . . .
H10 H -0.256591 0.158382 0.279246 0.019 Uiso 1 1 calc R U . . .
C11 C 0.0514(4) 0.1551(4) 0.33860(12) 0.0143(5) Uani 1 1 d . . . . .
C12 C 0.2870(4) 0.2599(4) 0.35801(13) 0.0168(6) Uani 1 1 d . . . . .
H12 H 0.389284 0.214439 0.389926 0.020 Uiso 1 1 calc R U . . .
C13 C 0.3719(4) 0.4259(4) 0.33186(13) 0.0171(6) Uani 1 1 d . . . . .
H13 H 0.531910 0.493835 0.345763 0.021 Uiso 1 1 calc R U . . .
C14 C -0.0409(4) -0.0264(4) 0.36521(13) 0.0160(6) Uani 1 1 d . . . . .
C15 C 0.0422(5) -0.2424(4) 0.44325(13) 0.0184(6) Uani 1 1 d . . . . .
H15A H -0.001088 -0.363691 0.406258 0.022 Uiso 1 1 calc R U . . .
H15B H -0.097892 -0.227187 0.469165 0.022 Uiso 1 1 calc R U . . .
C16 C 0.2545(5) -0.2585(4) 0.49168(14) 0.0232(6) Uani 1 1 d . . . . .
H16A H 0.389091 -0.279772 0.464886 0.035 Uiso 1 1 calc R U . . .
H16B H 0.211790 -0.371648 0.515146 0.035 Uiso 1 1 calc R U . . .
H16C H 0.300278 -0.134442 0.526419 0.035 Uiso 1 1 calc R U . . .

loop_
_atom_site_aniso_label
_atom_site_aniso_U_11
_atom_site_aniso_U_22
_atom_site_aniso_U_33
_atom_site_aniso_U_23
_atom_site_aniso_U_13
_atom_site_aniso_U_12
I1 0.02873(12) 0.02201(11) 0.02023(11) 0.00641(8) 0.00433(7) -0.00270(8)
O1 0.0170(10) 0.0227(11) 0.0261(10) 0.0080(9) -0.0053(8) -0.0071(8)
O2 0.0153(9) 0.0181(10) 0.0177(9) 0.0053(8) -0.0018(7) -0.0034(8)
N1 0.0119(11) 0.0238(13) 0.0202(12) 0.0078(10) -0.0052(9) -0.0050(9)
C1 0.0161(13) 0.0161(14) 0.0137(12) 0.0029(11) 0.0002(10) -0.0022(11)
C2 0.0195(14) 0.0117(13) 0.0253(14) 0.0045(11) -0.0024(11) 0.0040(11)
C3 0.0145(13) 0.0209(15) 0.0227(14) 0.0011(12) 0.0019(11) 0.0034(11)
C4 0.0152(13) 0.0166(14) 0.0118(12) 0.0003(11) -0.0030(9) -0.0001(10)
C5 0.0172(14) 0.0153(14) 0.0235(14) 0.0006(11) -0.0001(11) 0.0041(11)
C6 0.0192(14) 0.0191(15) 0.0204(14) 0.0006(12) 0.0051(11) 0.0057(11)
C7 0.0122(13) 0.0200(14) 0.0201(13) 0.0032(11) 0.0016(10) 0.0023(11)
C8 0.0164(13) 0.0128(13) 0.0121(12) -0.0015(10) 0.0021(10) -0.0005(10)
C9 0.0127(12) 0.0161(14) 0.0142(12) -0.0005(11) -0.0010(10) 0.0031(10)
C10 0.0106(12) 0.0194(14) 0.0147(13) -0.0024(11) 0.0006(10) -0.0003(10)
C11 0.0133(13) 0.0158(13) 0.0118(12) -0.0003(10) 0.0026(9) -0.0008(10)
C12 0.0124(13) 0.0221(15) 0.0149(12) 0.0033(11) 0.0000(10) 0.0009(11)
C13 0.0091(12) 0.0207(14) 0.0179(13) 0.0005(11) -0.0011(10) -0.0033(10)
C14 0.0140(13) 0.0186(14) 0.0133(12) -0.0012(11) 0.0008(10) 0.0017(11)
C15 0.0197(14) 0.0173(14) 0.0178(13) 0.0054(11) 0.0007(10) 0.0004(11)
C16 0.0234(15) 0.0236(16) 0.0211(14) 0.0051(12) -0.0013(11) 0.0008(12)

loop_
_atom_type_symbol
_atom_type_description
_atom_type_scat_dispersion_real
_atom_type_scat_dispersion_imag
_atom_type_scat_source
C C 0.0033 0.0016 'International Tables Vol C Tables 4.2.6.8 and 6.1.1.4'
H H 0.0000 0.0000 'International Tables Vol C Tables 4.2.6.8 and 6.1.1.4'
I I -0.4742 1.8119 'International Tables Vol C Tables 4.2.6.8 and 6.1.1.4'
N N 0.0061 0.0033 'International Tables Vol C Tables 4.2.6.8 and 6.1.1.4'
O O 0.0106 0.0060 'International Tables Vol C Tables 4.2.6.8 and 6.1.1.4'

loop_
_geom_angle_atom_site_label_1
_geom_angle_atom_site_label_2
_geom_angle_atom_site_label_3
_geom_angle
_geom_angle_site_symmetry_1
_geom_angle_site_symmetry_3
C14 O2 C15 116.97(19) . .
C7 N1 H1 118.1 . .
C8 N1 H1 118.1 . .
C8 N1 C7 123.8(2) . .
C2 C1 I1 119.2(2) . .
C2 C1 C6 121.1(2) . .
C6 C1 I1 119.72(19) . .
C1 C2 H2 120.5 . .
C1 C2 C3 118.9(3) . .
C3 C2 H2 120.5 . .
C2 C3 H3 119.2 . .
C2 C3 C4 121.5(2) . .
C4 C3 H3 119.2 . .
C3 C4 C7 120.3(2) . .
C5 C4 C3 118.1(2) . .
C5 C4 C7 121.5(3) . .
C4 C5 H5 119.2 . .
C6 C5 C4 121.6(3) . .
C6 C5 H5 119.2 . .
C1 C6 H6 120.6 . .
C5 C6 C1 118.8(2) . .
C5 C6 H6 120.6 . .
N1 C7 C4 111.2(2) . .
N1 C7 H7A 109.4 . .
N1 C7 H7B 109.4 . .
C4 C7 H7A 109.4 . .
C4 C7 H7B 109.4 . .
H7A C7 H7B 108.0 . .
N1 C8 C9 122.9(2) . .
N1 C8 C13 119.0(2) . .
C9 C8 C13 118.1(2) . .
C8 C9 H9 119.9 . .
C10 C9 C8 120.2(2) . .
C10 C9 H9 119.9 . .
C9 C10 H10 119.4 . .
C9 C10 C11 121.3(2) . .
C11 C10 H10 119.4 . .
C10 C11 C12 118.3(2) . .
C10 C11 C14 119.8(2) . .
C12 C11 C14 121.9(2) . .
C11 C12 H12 119.4 . .
C13 C12 C11 121.3(2) . .
C13 C12 H12 119.4 . .
C8 C13 H13 119.6 . .
C12 C13 C8 120.8(2) . .
C12 C13 H13 119.6 . .
O1 C14 O2 122.0(2) . .
O1 C14 C11 125.4(2) . .
O2 C14 C11 112.6(2) . .
O2 C15 H15A 110.5 . .
O2 C15 H15B 110.5 . .
O2 C15 C16 105.9(2) . .
H15A C15 H15B 108.7 . .
C16 C15 H15A 110.5 . .
C16 C15 H15B 110.5 . .
C15 C16 H16A 109.5 . .
C15 C16 H16B 109.5 . .
C15 C16 H16C 109.5 . .
H16A C16 H16B 109.5 . .
H16A C16 H16C 109.5 . .
H16B C16 H16C 109.5 . .

loop_
_geom_bond_atom_site_label_1
_geom_bond_atom_site_label_2
_geom_bond_distance
_geom_bond_site_symmetry_2
I1 C1 2.109(2) .
O1 C14 1.218(3) .
O2 C14 1.346(3) .
O2 C15 1.455(3) .
N1 H1 0.8800 .
N1 C7 1.443(3) .
N1 C8 1.372(3) .
C1 C2 1.385(4) .
C1 C6 1.388(4) .
C2 H2 0.9500 .
C2 C3 1.386(4) .
C3 H3 0.9500 .
C3 C4 1.390(4) .
C4 C5 1.390(4) .
C4 C7 1.514(4) .
C5 H5 0.9500 .
C5 C6 1.386(4) .
C6 H6 0.9500 .
C7 H7A 0.9900 .
C7 H7B 0.9900 .
C8 C9 1.413(3) .
C8 C13 1.414(4) .
C9 H9 0.9500 .
C9 C10 1.386(4) .
C10 H10 0.9500 .
C10 C11 1.395(4) .
C11 C12 1.406(3) .
C11 C14 1.473(4) .
C12 H12 0.9500 .
C12 C13 1.367(4) .
C13 H13 0.9500 .
C15 H15A 0.9900 .
C15 H15B 0.9900 .
C15 C16 1.511(4) .
C16 H16A 0.9800 .
C16 H16B 0.9800 .
C16 H16C 0.9800 .

loop_
_geom_torsion_atom_site_label_1
_geom_torsion_atom_site_label_2
_geom_torsion_atom_site_label_3
_geom_torsion_atom_site_label_4
_geom_torsion
_geom_torsion_site_symmetry_1
_geom_torsion_site_symmetry_2
_geom_torsion_site_symmetry_3
_geom_torsion_site_symmetry_4
I1 C1 C2 C3 178.98(19) . . . .
I1 C1 C6 C5 -178.68(19) . . . .
N1 C8 C9 C10 176.2(2) . . . .
N1 C8 C13 C12 -177.0(2) . . . .
C1 C2 C3 C4 -0.3(4) . . . .
C2 C1 C6 C5 1.0(4) . . . .
C2 C3 C4 C5 1.0(4) . . . .
C2 C3 C4 C7 -175.9(2) . . . .
C3 C4 C5 C6 -0.7(4) . . . .
C3 C4 C7 N1 -131.7(2) . . . .
C4 C5 C6 C1 -0.3(4) . . . .
C5 C4 C7 N1 51.5(3) . . . .
C6 C1 C2 C3 -0.7(4) . . . .
C7 N1 C8 C9 -1.0(4) . . . .
C7 N1 C8 C13 177.7(2) . . . .
C7 C4 C5 C6 176.2(2) . . . .
C8 N1 C7 C4 -162.7(2) . . . .
C8 C9 C10 C11 1.5(4) . . . .
C9 C8 C13 C12 1.7(4) . . . .
C9 C10 C11 C12 0.4(4) . . . .
C9 C10 C11 C14 -179.5(2) . . . .
C10 C11 C12 C13 -1.2(4) . . . .
C10 C11 C14 O1 5.5(4) . . . .
C10 C11 C14 O2 -174.5(2) . . . .
C11 C12 C13 C8 0.1(4) . . . .
C12 C11 C14 O1 -174.3(3) . . . .
C12 C11 C14 O2 5.6(3) . . . .
C13 C8 C9 C10 -2.5(4) . . . .
C14 O2 C15 C16 176.6(2) . . . .
C14 C11 C12 C13 178.7(2) . . . .
C15 O2 C14 O1 -0.2(4) . . . .
C15 O2 C14 C11 179.9(2) . . . .

loop_
_publcif_info_datablock.id
_publcif_info_datablock.publ_exptl
_publcif_info_datablock.publ_geom
_publcif_info_datablock.structure
{5a5e52db-027e-44ce-85ce-b312b653a7b7} ? ? ?
{b227e127-c98d-4413-8eb1-46f899d7744b} y y y

loop_
_publcif_info_exptl_table_extra_item
sin_theta_over_lambda_max

loop_
_publcif_info_tables.block_id
_publcif_info_tables.reference_item
{5a5e52db-027e-44ce-85ce-b312b653a7b7} '_publcif_info_datablock.publ_exptl'

loop_
_publcif_info_cif.paper_type
EE
